data_7246845
loop_
_publ_author_name
'Bao, Xiaobo'
'Yu, Wei'
'Wang, Lilin'
'Dong, Xu'
'Wang, Guoli'
'Chen, Weilin'
'Li, Fei'
'Chen, Dongyin'

_publ_section_title
;
 Synthesis of 4-aryl-3,4-dihydrocoumarins and 4-aryl-4H-chromenes via
 Er(OTf)3-catalyzed cascade reactions of p-quinone methides with
 1,3-dicarbonyl compounds
;
_journal_issue 23
_journal_name_full 'RSC Advances'
_journal_page_first 15942
_journal_page_last 15946
_journal_paper_doi 10.1039/D3RA02267F
_journal_volume 13
_journal_year 2023
_chemical_absolute_configuration ab
_chemical_formula_moiety 'C27 H34 O5'
_chemical_formula_sum 'C27 H34 O5'
_chemical_formula_weight 438.54
_chemical_name_systematic 1
_space_group_crystal_system monoclinic
_space_group_IT_number 4
_space_group_name_Hall 'P 2yb'
_space_group_name_H-M_alt 'P 1 21 1'
_atom_sites_solution_hydrogens geom
_audit_block_doi 10.5517/ccdc.csd.cc2ff2lk
_audit_creation_date 2023-03-01
_audit_creation_method
;
Olex2 1.2
(compiled 2018.05.29 svn.r3508 for OlexSys, GUI svn.r5506)
;
_audit_update_record
;
2023-03-08 deposited with the CCDC.	2023-05-23 downloaded from the CCDC.
;
_cell_angle_alpha 90
_cell_angle_beta 98.041(4)
_cell_angle_gamma 90
_cell_formula_units_Z 4
_cell_length_a 11.4572(4)
_cell_length_b 18.7701(7)
_cell_length_c 11.9458(5)
_cell_measurement_reflns_used 11991
_cell_measurement_temperature 293(2)
_cell_measurement_theta_max 67.6130
_cell_measurement_theta_min 2.3060
_cell_volume 2543.72(17)
_computing_cell_refinement 'CrysAlisPro 1.171.41.89a (Rigaku OD, 2020)'
_computing_data_collection 'CrysAlisPro 1.171.41.89a (Rigaku OD, 2020)'
_computing_data_reduction 'CrysAlisPro 1.171.41.89a (Rigaku OD, 2020)'
_computing_molecular_graphics 'Olex2 (Dolomanov et al., 2009)'
_computing_publication_material 'Olex2 (Dolomanov et al., 2009)'
_computing_structure_refinement 'ShelXL (Sheldrick, 2015)'
_computing_structure_solution 'SHELXT 2014/5 (Sheldrick, 2014)'
_diffrn_ambient_temperature 293
_diffrn_detector 'Hybrid Pixel Array Detector'
_diffrn_detector_area_resol_mean 10.0000
_diffrn_measured_fraction_theta_full 0.997
_diffrn_measured_fraction_theta_max 0.995
_diffrn_measurement_details
;
List of Runs (angles in degrees, time in seconds):

  # Type    Start    End  Width  t~exp~   \w     \q     \k     \f   Frames
#--------------------------------------------------------------------------
  1  \w     99.00 128.00   0.50    0.50    --   42.30  65.00 -60.00   58
  2  \w    -47.00  20.00   0.50    0.50    --   42.30 -54.00 120.00  134
  3  \w     24.00  50.00   0.50    0.50    --   42.30 -77.00 150.00   52
  4  \w     53.00 128.00   0.50    0.50    --   42.30  65.00 150.00  150
  5  \w     23.00  68.00   0.50    0.50    --   42.30 -82.00  60.00   90
  6  \w     23.00  68.00   0.50    0.50    --   42.30 -54.00 120.00   90
  7  \w    -46.00  38.00   0.50    0.50    --   42.30 -82.00  90.00  168
  8  \w    -26.00   4.00   0.50    0.50    --   42.30 -65.00   0.00   60
  9  \w     93.00 119.00   0.50    0.50    --   42.30  77.00-120.00   52
 10  \w     31.00  56.00   0.50    0.50    --   42.30  82.00  30.00   50
 11  \w      8.00  70.00   0.50    0.50    --   42.30 -82.00 -30.00  124
 12  \w     11.00  68.00   0.50    0.50    --   42.30 -82.00  30.00  114
 13  \w    -47.00  63.00   0.50    0.50    --   42.30 -65.00 -60.00  220
 14  \w    -43.00   5.00   0.50    0.50    --   42.30 -82.00  60.00   96
 15  \w     36.00  69.00   0.50    0.50    --   42.30 -82.00 150.00   66
 16  \w    -36.00 -11.00   0.50    0.50    --   42.30 -82.00 -30.00   50
 17  \w     27.00  52.00   0.50    0.50    --   42.30  65.00 150.00   50
 18  \w     36.00  68.00   0.50    0.50    --   42.30 -82.00 -90.00   64
 19  \w    -43.00  20.00   0.50    0.50    --   42.30 -82.00-150.00  126
 20  \w     67.00 131.00   0.50    0.50    --   42.30  82.00  30.00  128
 21  \w     26.00  66.00   0.50    0.50    --   42.30 -82.00-150.00   80
 22  \w     27.00  58.00   0.50    0.50    --   42.30  77.00-120.00   62
 23  \w     58.00  83.00   0.50    0.50    --   42.30  65.00 -60.00   50
 24  \w     22.00  57.00   0.50    0.50    --   42.30  65.00 -60.00   70
 25  \w     45.00  70.00   0.50    0.50    --   42.30 -82.00  90.00   50
 26  \w     80.00 107.00   0.50    1.00    --   93.70 -82.00  30.00   54
 27  \w     30.00  74.00   0.50    1.00    --   93.70 -82.00  30.00   88
 28  \w      6.00 109.00   0.50    1.00    --   93.70 -82.00-120.00  206
 29  \w     67.00 122.00   0.50    1.00    --   93.70  42.00 150.00  110
 30  \w      5.00  95.00   0.50    1.00    --   93.70 -82.00 -30.00  180
 31  \w     80.00 106.00   0.50    1.00    --   93.70  68.00-150.00   52
 32  \w     82.00 107.00   0.50    1.00    --   93.70 -82.00 -90.00   50
 33  \w     30.00 102.00   0.50    1.00    --   93.70 -82.00   0.00  144
 34  \w     70.00  96.00   0.50    1.00    --   93.70 -82.00-180.00   52
 35  \w    138.00 164.00   0.50    1.00    --   93.70  50.00  90.00   52
 36  \w     59.00 129.00   0.50    1.00    --   93.70  33.00-150.00  140
 37  \w      4.00  66.00   0.50    1.00    --   93.70 -82.00-180.00  124
 38  \w     42.00 183.00   0.50    1.00    --   93.70  17.00 120.00  282
 39  \w     16.00  91.00   0.50    1.00    --   93.70 -82.00  60.00  150
 40  \w    111.00 180.00   0.50    1.00    --   93.70  33.00  30.00  138
 41  \w     66.00  91.00   0.50    1.00    --   93.70  50.00  90.00   50
 42  \w     65.00  91.00   0.50    1.00    --   93.70  33.00  30.00   52
 43  \w     89.00 115.00   0.50    1.00    --   93.70  82.00  30.00   52
 44  \w     64.00  96.00   0.50    1.00    --   93.70 -82.00 120.00   64
 45  \w     70.00 101.00   0.50    1.00    --   93.70 -82.00 150.00   62
 46  \w      7.00  55.00   0.50    1.00    --   93.70 -82.00 120.00   96
 47  \w      4.00  95.00   0.50    1.00    --   93.70 -82.00-150.00  182
 48  \w     10.00  57.00   0.50    1.00    --   93.70 -82.00 -90.00   94
 49  \w     21.00  98.00   0.50    1.00    --   93.70 -82.00  90.00  154
 50  \w      4.00  97.00   0.50    1.00    --   93.70 -82.00 -60.00  186
 51  \w    133.00 181.00   0.50    1.00    --   93.70  42.00 150.00   96
 52  \w     18.00  76.00   0.50    1.00    --   93.70 -68.00 120.00  116
 53  \w     70.00  95.00   0.50    1.00    --   93.70 -82.00 -75.35   50
 54  \w      4.00  59.00   0.50    1.00    --   93.70 -82.00 -75.35  110
;
_diffrn_measurement_device 'four-circle diffractometer'
_diffrn_measurement_device_type 'XtaLAB Pro II AFC12 (RINC): Kappa single'
_diffrn_measurement_method '\w scans'
_diffrn_orient_matrix_type 'CrysAlisPro convention (1999,Acta A55,543-557)'
_diffrn_orient_matrix_UB_11 -0.0970470000
_diffrn_orient_matrix_UB_12 -0.0237064000
_diffrn_orient_matrix_UB_13 0.0692763000
_diffrn_orient_matrix_UB_21 -0.0918323000
_diffrn_orient_matrix_UB_22 0.0036578000
_diffrn_orient_matrix_UB_23 -0.1072827000
_diffrn_orient_matrix_UB_31 0.0249290000
_diffrn_orient_matrix_UB_32 -0.0783844000
_diffrn_orient_matrix_UB_33 -0.0258812000
_diffrn_radiation_monochromator mirror
_diffrn_radiation_probe x-ray
_diffrn_radiation_type CuK\a
_diffrn_radiation_wavelength 1.54184
_diffrn_reflns_av_R_equivalents 0.0500
_diffrn_reflns_av_unetI/netI 0.0487
_diffrn_reflns_Laue_measured_fraction_full 0.997
_diffrn_reflns_Laue_measured_fraction_max 0.995
_diffrn_reflns_limit_h_max 13
_diffrn_reflns_limit_h_min -13
_diffrn_reflns_limit_k_max 17
_diffrn_reflns_limit_k_min -22
_diffrn_reflns_limit_l_max 14
_diffrn_reflns_limit_l_min -14
_diffrn_reflns_number 28077
_diffrn_reflns_point_group_measured_fraction_full 0.807
_diffrn_reflns_point_group_measured_fraction_max 0.803
_diffrn_reflns_theta_full 67.684
_diffrn_reflns_theta_max 68.006
_diffrn_reflns_theta_min 3.737
_diffrn_source 'micro-focus sealed X-ray tube'
_diffrn_source_type 'Rigaku (Cu) X-ray Source'
_exptl_absorpt_coefficient_mu 0.624
_exptl_absorpt_correction_T_max 1.00000
_exptl_absorpt_correction_T_min 0.50949
_exptl_absorpt_correction_type multi-scan
_exptl_absorpt_process_details
;
CrysAlisPro 1.171.41.89a (Rigaku Oxford Diffraction, 2020)
Empirical absorption correction using spherical harmonics,
implemented in SCALE3 ABSPACK scaling algorithm.
;
_exptl_crystal_colour 'clear greenish green'
_exptl_crystal_colour_lustre clear
_exptl_crystal_colour_modifier greenish
_exptl_crystal_colour_primary green
_exptl_crystal_density_diffrn 1.145
_exptl_crystal_description block
_exptl_crystal_F_000 944
_exptl_crystal_size_max 0.08
_exptl_crystal_size_mid 0.06
_exptl_crystal_size_min 0.05
_refine_diff_density_max 0.413
_refine_diff_density_min -0.350
_refine_diff_density_rms 0.066
_refine_ls_abs_structure_details
;
 Refined as an inversion twin.
;
_refine_ls_abs_structure_Flack 0.3(4)
_refine_ls_extinction_method none
_refine_ls_goodness_of_fit_ref 1.071
_refine_ls_hydrogen_treatment constr
_refine_ls_matrix_type full
_refine_ls_number_parameters 596
_refine_ls_number_reflns 7449
_refine_ls_number_restraints 598
_refine_ls_restrained_S_all 1.175
_refine_ls_R_factor_all 0.0875
_refine_ls_R_factor_gt 0.0798
_refine_ls_shift/su_max 0.000
_refine_ls_shift/su_mean 0.000
_refine_ls_structure_factor_coef Fsqd
_refine_ls_weighting_details 'w=1/[\s^2^(Fo^2^)+(0.1733P)^2^+0.0710P] where P=(Fo^2^+2Fc^2^)/3'
_refine_ls_weighting_scheme calc
_refine_ls_wR_factor_gt 0.2223
_refine_ls_wR_factor_ref 0.2385
_reflns_Friedel_coverage 0.563
_reflns_Friedel_fraction_full 0.603
_reflns_Friedel_fraction_max 0.599
_reflns_number_gt 6132
_reflns_number_total 7449
_reflns_threshold_expression 'I > 2\s(I)'
_cod_data_source_file d3ra02267f2.cif
_cod_data_source_block 10c_auto
_cod_depositor_comments
;

2024-12-16
Z value and formula fixed to values more according to usual
chemical conventions.                 miguel
;
_cod_original_formula_sum 'C54 H68 O10'
_cod_original_formula_weight 877.08
_cod_original_formula_moiety '2(C27 H34 O5)'
_cod_original_formula_units_Z 2
_cod_database_code 7246845
_shelx_shelxl_version_number 2018/3
_shelx_space_group_comment
;
The symmetry employed for this shelxl refinement is uniquely defined
by the following loop, which should always be used as a source of
symmetry information in preference to the above space-group names.
They are only intended as comments.
;
_shelx_estimated_absorpt_t_max 0.969
_shelx_estimated_absorpt_t_min 0.952
_diffrn_oxdiff_digest_frames
;
01241b951efb5b9a46bcfe13e3bad78ef7000310137
;
_reflns_odcompleteness_completeness 99.92
_reflns_odcompleteness_iscentric 1
_reflns_odcompleteness_theta 66.97
_olex2_refinement_description
;
1. Twinned data refinement
 Scales: 0.7(4)
 0.3(4)
2. Fixed Uiso
 At 1.2 times of:
  All C(H) groups, {H8A,H8B,H8C} of C8
 At 1.5 times of:
  All O(H) groups, {H53A,H53B,H53C} of C53, {H54A,H54B,H54C} of C54, {H6A,H6B,
  H6C} of C6, {H4A,H4B,H4C} of C4, {H3A,H3B,H3C} of C3, {H26A,H26B,H26C} of C26,
   {H27A,H27B,H27C} of C27, {H1A,H1B,H1C} of C1, {H5A,H5B,H5C} of C5, {H31A,
  H31B,H31C} of C31, {H35A,H35B,H35C} of C35, {H32A,H32B,H32C} of C32, {H28A,
  H28B,H28C} of C28, {H30A,H30B,H30C} of C30, {H34A,H34B,H34C} of C34
3. Restrained distances
 H1C-H1
 2 with sigma of 0.002
 H1-H4A
 2 with sigma of 0.002
 H6-H31A
 2 with sigma of 0.002
4. Uiso/Uaniso restraints and constraints
C1 \\sim C2 \\sim C3 \\sim C4 \\sim C5 \\sim C6 \\sim C7 \\sim C8 \\sim C9
\\sim C10 \\sim C11 \\sim C12 \\sim C13 \\sim C14 \\sim C15 \\sim C16 \\sim C17
\\sim C18 \\sim C19 \\sim C20 \\sim C21 \\sim C22 \\sim C23 \\sim C24 \\sim C25
\\sim C26 \\sim C27 \\sim C28 \\sim C29 \\sim C30 \\sim C31 \\sim C32 \\sim C33
\\sim C34 \\sim C35 \\sim C36 \\sim C37 \\sim C38 \\sim C39 \\sim C40 \\sim C41
\\sim C42 \\sim C43 \\sim C44 \\sim C45 \\sim C46 \\sim C47 \\sim C48 \\sim C49
\\sim C50 \\sim C51 \\sim C52 \\sim C53 \\sim C54: within 2.5A with sigma of
0.004 and sigma for terminal atoms of 0.008
5.a Ternary CH refined with riding coordinates:
 C21(H21), C23(H23), C25(H25), C48(H48), C50(H50), C52(H52)
5.b Aromatic/amide H refined with riding coordinates:
 C12(H12), C14(H14), C16(H16), C17(H17), C18(H18), C19(H19), C39(H39),
 C40(H40), C42(H42), C43(H43), C44(H44), C45(H45)
5.c Idealised Me refined as rotating group:
 C1(H1A,H1B,H1C), C3(H3A,H3B,H3C), C4(H4A,H4B,H4C), C5(H5A,H5B,H5C), C6(H6A,
 H6B,H6C), C8(H8A,H8B,H8C), C26(H26A,H26B,H26C), C27(H27A,H27B,H27C), C28(H28A,
 H28B,H28C), C30(H30A,H30B,H30C), C31(H31A,H31B,H31C), C32(H32A,H32B,H32C),
 C34(H34A,H34B,H34C), C35(H35A,H35B,H35C), C53(H53A,H53B,H53C), C54(H54A,H54B,
 H54C)
5.d Idealised tetrahedral OH refined as rotating group:
 O1(H1), O6(H6)
;
_olex2_submission_special_instructions 'No special instructions were received'
_oxdiff_exptl_absorpt_empirical_details
;
Empirical correction (ABSPACK) includes:
- Absorption correction using spherical harmonics
- Frame scaling
;
_oxdiff_exptl_absorpt_empirical_full_max 2.233
_oxdiff_exptl_absorpt_empirical_full_min 0.599

loop_
_space_group_symop_operation_xyz
'x, y, z'
'-x, y+1/2, -z'

loop_
_atom_site_label
_atom_site_type_symbol
_atom_site_fract_x
_atom_site_fract_y
_atom_site_fract_z
_atom_site_U_iso_or_equiv
_atom_site_adp_type
_atom_site_occupancy
_atom_site_site_symmetry_order
_atom_site_calc_flag
_atom_site_refinement_flags_posn
_atom_site_refinement_flags_adp
_atom_site_refinement_flags_occupancy
_atom_site_disorder_assembly
_atom_site_disorder_group
O1 O -0.1648(2) 0.50660(19) 0.3842(3) 0.0702(9) Uani 1 1 d . . . . .
H1 H -0.203453 0.470332 0.368349 0.105 Uiso 1 1 calc DGR . . . .
O2 O 0.5595(3) 0.4919(3) 0.3383(4) 0.0958(14) Uani 1 1 d . . . . .
O3 O 0.5782(4) 0.3999(4) 0.4509(5) 0.137(2) Uani 1 1 d . . . . .
O4 O 0.3271(5) 0.3330(3) 0.4185(4) 0.1070(15) Uani 1 1 d . . . . .
O5 O 0.3111(3) 0.3999(2) 0.5724(3) 0.0801(10) Uani 1 1 d . . . . .
C1 C -0.1594(5) 0.3426(3) 0.3573(5) 0.0788(13) Uani 1 1 d . U . . .
H1A H -0.105813 0.347843 0.426172 0.118 Uiso 1 1 calc GR . . . .
H1B H -0.172741 0.292938 0.341434 0.118 Uiso 1 1 calc GR . . . .
H1C H -0.232861 0.365320 0.365419 0.118 Uiso 1 1 calc DGR . . . .
C2 C -0.1065(4) 0.3774(3) 0.2600(4) 0.0575(9) Uani 1 1 d . U . . .
C3 C -0.0464(5) 0.3172(3) 0.2026(5) 0.0788(13) Uani 1 1 d . U . . .
H3A H -0.015500 0.335649 0.137737 0.118 Uiso 1 1 calc GR . . . .
H3B H -0.102841 0.280449 0.179114 0.118 Uiso 1 1 calc GR . . . .
H3C H 0.016823 0.297744 0.254911 0.118 Uiso 1 1 calc GR . . . .
C4 C -0.2055(5) 0.4064(3) 0.1728(5) 0.0777(13) Uani 1 1 d . U . . .
H4A H -0.242204 0.446211 0.204305 0.116 Uiso 1 1 calc DGR . . . .
H4B H -0.263027 0.369713 0.152693 0.116 Uiso 1 1 calc GR . . . .
H4C H -0.173469 0.421436 0.106542 0.116 Uiso 1 1 calc GR . . . .
C5 C -0.0534(6) 0.5871(4) 0.5823(5) 0.0887(15) Uani 1 1 d . U . . .
H5A H -0.121038 0.557281 0.561563 0.133 Uiso 1 1 calc GR . . . .
H5B H -0.075488 0.627607 0.623712 0.133 Uiso 1 1 calc GR . . . .
H5C H 0.006587 0.560522 0.628746 0.133 Uiso 1 1 calc GR . . . .
C6 C 0.0992(6) 0.6613(4) 0.5140(6) 0.0947(16) Uani 1 1 d . U . . .
H6A H 0.157056 0.635743 0.564535 0.142 Uiso 1 1 calc GR . . . .
H6B H 0.072910 0.701991 0.552325 0.142 Uiso 1 1 calc GR . . . .
H6C H 0.133571 0.676863 0.449358 0.142 Uiso 1 1 calc GR . . . .
C7 C -0.0059(4) 0.6124(3) 0.4755(4) 0.0676(10) Uani 1 1 d . U . . .
C8 C -0.0999(6) 0.6568(3) 0.4016(6) 0.0903(16) Uani 1 1 d . U . . .
H8A H -0.068821 0.673037 0.335535 0.108 Uiso 1 1 calc GR . . . .
H8B H -0.121163 0.697068 0.443948 0.108 Uiso 1 1 calc GR . . . .
H8C H -0.168365 0.627913 0.379260 0.108 Uiso 1 1 calc GR . . . .
C9 C -0.0177(3) 0.4358(2) 0.3043(3) 0.0518(8) Uani 1 1 d . U . . .
C10 C -0.0505(3) 0.4958(2) 0.3640(4) 0.0524(8) Uani 1 1 d . U . . .
C11 C 0.0311(4) 0.5486(3) 0.4082(4) 0.0558(8) Uani 1 1 d . U . . .
C12 C 0.1457(4) 0.5402(3) 0.3863(4) 0.0582(9) Uani 1 1 d . U . . .
H12 H 0.201043 0.574498 0.413308 0.070 Uiso 1 1 calc R . . . .
C13 C 0.1822(3) 0.4832(3) 0.3261(4) 0.0569(8) Uani 1 1 d . U . . .
C14 C 0.1000(3) 0.4325(2) 0.2862(4) 0.0543(8) Uani 1 1 d . U . . .
H14 H 0.123882 0.394263 0.245316 0.065 Uiso 1 1 calc R . . . .
C15 C 0.4881(4) 0.5453(4) 0.2790(4) 0.0758(10) Uani 1 1 d . U . . .
C16 C 0.5464(5) 0.6009(4) 0.2373(5) 0.0828(11) Uani 1 1 d . U . . .
H16 H 0.628142 0.603831 0.252095 0.099 Uiso 1 1 calc R . . . .
C17 C 0.4825(5) 0.6525(4) 0.1728(5) 0.0862(11) Uani 1 1 d . U . . .
H17 H 0.520762 0.690868 0.144617 0.103 Uiso 1 1 calc R . . . .
C18 C 0.3599(5) 0.6466(4) 0.1503(5) 0.0844(11) Uani 1 1 d . U . . .
H18 H 0.316083 0.680521 0.105791 0.101 Uiso 1 1 calc R . . . .
C19 C 0.3045(5) 0.5903(3) 0.1943(5) 0.0758(10) Uani 1 1 d . U . . .
H19 H 0.222798 0.586880 0.179047 0.091 Uiso 1 1 calc R . . . .
C20 C 0.3665(4) 0.5383(3) 0.2609(4) 0.0681(9) Uani 1 1 d . U . . .
C21 C 0.3098(3) 0.4746(3) 0.3087(4) 0.0626(9) Uani 1 1 d . U . . .
H21 H 0.313888 0.434690 0.256451 0.075 Uiso 1 1 calc R . . . .
C22 C 0.5149(4) 0.4453(4) 0.4057(5) 0.0813(12) Uani 1 1 d . U . . .
C23 C 0.3873(4) 0.4552(3) 0.4216(4) 0.0697(10) Uani 1 1 d . U . . .
H23 H 0.382642 0.494252 0.475137 0.084 Uiso 1 1 calc R . . . .
C24 C 0.3418(4) 0.3891(3) 0.4699(5) 0.0742(10) Uani 1 1 d . U . . .
C25 C 0.2459(5) 0.3428(4) 0.6209(6) 0.0861(13) Uani 1 1 d . U . . .
H25 H 0.224099 0.305747 0.564108 0.103 Uiso 1 1 calc R . . . .
C26 C 0.1392(7) 0.3757(6) 0.6531(8) 0.121(2) Uani 1 1 d . U . . .
H26A H 0.159272 0.402234 0.721793 0.181 Uiso 1 1 calc GR . . . .
H26B H 0.083378 0.339201 0.664516 0.181 Uiso 1 1 calc GR . . . .
H26C H 0.105198 0.407156 0.594018 0.181 Uiso 1 1 calc GR . . . .
C27 C 0.3243(7) 0.3124(5) 0.7187(8) 0.118(2) Uani 1 1 d . U . . .
H27A H 0.390514 0.289687 0.692450 0.177 Uiso 1 1 calc GR . . . .
H27B H 0.281407 0.278019 0.756232 0.177 Uiso 1 1 calc GR . . . .
H27C H 0.351746 0.349844 0.770507 0.177 Uiso 1 1 calc GR . . . .
O6 O 0.9334(2) 0.4873(2) 0.8629(3) 0.0717(9) Uani 1 1 d . . . . .
H6 H 0.967437 0.460296 0.910672 0.108 Uiso 1 1 calc DGR . . . .
O7 O 0.2084(3) 0.5131(3) 0.9111(3) 0.0828(11) Uani 1 1 d . . . . .
O8 O 0.1957(4) 0.6106(4) 0.8099(5) 0.1221(19) Uani 1 1 d . . . . .
O9 O 0.4547(5) 0.6689(3) 0.8477(4) 0.1011(13) Uani 1 1 d . . . . .
O10 O 0.4513(4) 0.6137(3) 0.6812(3) 0.0849(11) Uani 1 1 d . . . . .
C28 C 0.6681(5) 0.3303(4) 0.7339(6) 0.0829(14) Uani 1 1 d . U . . .
H28A H 0.635760 0.313139 0.798710 0.124 Uiso 1 1 calc GR . . . .
H28B H 0.694000 0.290622 0.692897 0.124 Uiso 1 1 calc GR . . . .
H28C H 0.608887 0.356363 0.685752 0.124 Uiso 1 1 calc GR . . . .
C29 C 0.7729(4) 0.3792(3) 0.7724(4) 0.0656(10) Uani 1 1 d . U . . .
C30 C 0.8229(5) 0.4027(4) 0.6658(5) 0.0806(14) Uani 1 1 d . U . . .
H30A H 0.764885 0.430367 0.618824 0.121 Uiso 1 1 calc GR . . . .
H30B H 0.842947 0.361505 0.624987 0.121 Uiso 1 1 calc GR . . . .
H30C H 0.892162 0.431129 0.686992 0.121 Uiso 1 1 calc GR . . . .
C31 C 0.8648(6) 0.3331(3) 0.8472(6) 0.0883(15) Uani 1 1 d . U . . .
H31A H 0.937405 0.358996 0.863290 0.132 Uiso 1 1 calc DGR . . . .
H31B H 0.878168 0.289835 0.807932 0.132 Uiso 1 1 calc GR . . . .
H31C H 0.835816 0.321748 0.916661 0.132 Uiso 1 1 calc GR . . . .
C32 C 0.9225(5) 0.6547(3) 0.8979(5) 0.0764(13) Uani 1 1 d . U . . .
H32A H 0.960571 0.621959 0.852927 0.115 Uiso 1 1 calc GR . . . .
H32B H 0.977922 0.690253 0.928978 0.115 Uiso 1 1 calc GR . . . .
H32C H 0.857710 0.677175 0.851476 0.115 Uiso 1 1 calc GR . . . .
C33 C 0.8763(4) 0.6139(3) 0.9947(4) 0.0577(9) Uani 1 1 d . U . . .
C34 C 0.9793(4) 0.5810(3) 1.0748(5) 0.0760(13) Uani 1 1 d . U . . .
H34A H 0.948704 0.549130 1.126477 0.114 Uiso 1 1 calc GR . . . .
H34B H 1.023619 0.618128 1.116363 0.114 Uiso 1 1 calc GR . . . .
H34C H 1.029582 0.555053 1.031329 0.114 Uiso 1 1 calc GR . . . .
C35 C 0.8185(5) 0.6683(3) 1.0655(5) 0.0740(12) Uani 1 1 d . U . . .
H35A H 0.759131 0.694333 1.017511 0.111 Uiso 1 1 calc GR . . . .
H35B H 0.877239 0.700750 1.100734 0.111 Uiso 1 1 calc GR . . . .
H35C H 0.782950 0.643813 1.122731 0.111 Uiso 1 1 calc GR . . . .
C36 C 0.7865(3) 0.5561(2) 0.9447(3) 0.0527(8) Uani 1 1 d . U . . .
C37 C 0.8189(3) 0.4971(2) 0.8828(3) 0.0542(8) Uani 1 1 d . U . . .
C38 C 0.7368(3) 0.4451(3) 0.8375(4) 0.0564(8) Uani 1 1 d . U . . .
C39 C 0.6202(3) 0.4543(3) 0.8556(4) 0.0580(9) Uani 1 1 d . U . . .
H39 H 0.563993 0.421212 0.825624 0.070 Uiso 1 1 calc R . . . .
C40 C 0.6697(3) 0.5607(3) 0.9620(3) 0.0555(8) Uani 1 1 d . U . . .
H40 H 0.647239 0.598201 1.005241 0.067 Uiso 1 1 calc R . . . .
C41 C 0.5851(3) 0.5121(3) 0.9178(4) 0.0580(8) Uani 1 1 d . U . . .
C42 C 0.4558(5) 0.4020(3) 1.0379(5) 0.0769(11) Uani 1 1 d . U . . .
H42 H 0.537755 0.401591 1.051224 0.092 Uiso 1 1 calc R . . . .
C43 C 0.3936(5) 0.3464(4) 1.0764(5) 0.0838(11) Uani 1 1 d . U . . .
H43 H 0.432910 0.308047 1.113734 0.101 Uiso 1 1 calc R . . . .
C44 C 0.2706(5) 0.3486(4) 1.0585(5) 0.0816(11) Uani 1 1 d . U . . .
H44 H 0.228688 0.311664 1.086075 0.098 Uiso 1 1 calc R . . . .
C45 C 0.2115(5) 0.4018(4) 1.0032(5) 0.0793(11) Uani 1 1 d . U . . .
H45 H 0.129536 0.401983 0.990823 0.095 Uiso 1 1 calc R . . . .
C46 C 0.2758(4) 0.4572(3) 0.9644(4) 0.0714(9) Uani 1 1 d . U . . .
C47 C 0.3977(4) 0.4584(3) 0.9797(4) 0.0662(9) Uani 1 1 d . U . . .
C48 C 0.4582(4) 0.5223(3) 0.9371(4) 0.0624(9) Uani 1 1 d . U . . .
H48 H 0.457710 0.560029 0.993780 0.075 Uiso 1 1 calc R . . . .
C49 C 0.2565(4) 0.5631(4) 0.8473(5) 0.0784(12) Uani 1 1 d . U . . .
C50 C 0.3820(4) 0.5488(3) 0.8274(4) 0.0694(10) Uani 1 1 d . U . . .
H50 H 0.381831 0.512609 0.768268 0.083 Uiso 1 1 calc R . . . .
C51 C 0.4324(5) 0.6178(4) 0.7881(5) 0.0755(11) Uani 1 1 d . U . . .
C52 C 0.5122(6) 0.6722(4) 0.6339(6) 0.0913(15) Uani 1 1 d . U . . .
H52 H 0.520994 0.712482 0.686673 0.110 Uiso 1 1 calc R . . . .
C53 C 0.6289(9) 0.6457(7) 0.6157(10) 0.149(3) Uani 1 1 d . U . . .
H53A H 0.673972 0.634003 0.687254 0.223 Uiso 1 1 calc GR . . . .
H53B H 0.669200 0.681792 0.579082 0.223 Uiso 1 1 calc GR . . . .
H53C H 0.619523 0.603885 0.569005 0.223 Uiso 1 1 calc GR . . . .
C54 C 0.4423(9) 0.6940(6) 0.5259(9) 0.136(3) Uani 1 1 d . U . . .
H54A H 0.435005 0.654421 0.474434 0.204 Uiso 1 1 calc GR . . . .
H54B H 0.481084 0.732716 0.493744 0.204 Uiso 1 1 calc GR . . . .
H54C H 0.365310 0.708910 0.539319 0.204 Uiso 1 1 calc GR . . . .

loop_
_atom_site_aniso_label
_atom_site_aniso_U_11
_atom_site_aniso_U_22
_atom_site_aniso_U_33
_atom_site_aniso_U_23
_atom_site_aniso_U_13
_atom_site_aniso_U_12
O1 0.0399(14) 0.073(2) 0.098(2) -0.0210(18) 0.0127(14) 0.0004(14)
O2 0.0404(15) 0.154(4) 0.092(2) 0.008(3) 0.0073(16) 0.006(2)
O3 0.065(2) 0.209(7) 0.135(4) 0.053(5) 0.007(3) 0.052(4)
O4 0.141(4) 0.079(3) 0.104(3) -0.011(2) 0.029(3) 0.020(3)
O5 0.075(2) 0.086(2) 0.080(2) -0.0064(19) 0.0122(17) -0.0151(19)
C1 0.079(3) 0.070(3) 0.089(3) 0.005(3) 0.019(2) -0.008(2)
C2 0.0478(17) 0.059(2) 0.065(2) -0.0033(18) 0.0062(16) -0.0054(17)
C3 0.069(3) 0.072(3) 0.096(3) -0.023(3) 0.013(2) -0.010(2)
C4 0.072(3) 0.074(3) 0.082(3) -0.004(2) -0.010(2) -0.008(2)
C5 0.096(3) 0.094(4) 0.079(3) -0.023(3) 0.020(3) 0.002(3)
C6 0.091(3) 0.083(3) 0.111(4) -0.033(3) 0.017(3) -0.007(3)
C7 0.064(2) 0.061(2) 0.078(2) -0.016(2) 0.0110(19) 0.0042(19)
C8 0.097(4) 0.067(3) 0.105(4) -0.009(3) 0.005(3) 0.023(3)
C9 0.0418(15) 0.0544(17) 0.0584(16) -0.0030(15) 0.0048(13) 0.0007(14)
C10 0.0395(14) 0.0552(18) 0.0614(17) -0.0054(15) 0.0036(13) 0.0030(14)
C11 0.0484(16) 0.0561(17) 0.0616(17) -0.0081(15) 0.0028(14) 0.0013(15)
C12 0.0450(15) 0.0597(19) 0.0677(18) -0.0101(16) 0.0004(14) -0.0020(15)
C13 0.0408(15) 0.0641(18) 0.0646(17) -0.0072(16) 0.0031(13) 0.0026(15)
C14 0.0440(15) 0.0566(18) 0.0615(17) -0.0054(16) 0.0041(14) 0.0039(15)
C15 0.0547(18) 0.097(2) 0.0763(19) -0.0128(19) 0.0131(16) -0.0095(18)
C16 0.063(2) 0.102(3) 0.085(2) -0.016(2) 0.0153(18) -0.019(2)
C17 0.077(2) 0.096(3) 0.088(2) -0.015(2) 0.0209(19) -0.019(2)
C18 0.076(2) 0.090(3) 0.088(2) -0.009(2) 0.0175(19) -0.008(2)
C19 0.0595(19) 0.088(2) 0.081(2) -0.010(2) 0.0135(17) -0.0063(19)
C20 0.0483(16) 0.085(2) 0.0716(18) -0.0120(17) 0.0099(15) -0.0065(16)
C21 0.0420(16) 0.075(2) 0.0699(19) -0.0092(18) 0.0034(15) 0.0021(16)
C22 0.053(2) 0.105(3) 0.083(2) -0.004(2) 0.0026(19) 0.007(2)
C23 0.0467(17) 0.087(2) 0.074(2) -0.0090(19) 0.0047(16) 0.0048(18)
C24 0.0540(18) 0.087(2) 0.080(2) -0.005(2) 0.0057(17) 0.0073(18)
C25 0.067(2) 0.095(3) 0.097(3) -0.004(3) 0.013(2) -0.014(2)
C26 0.080(3) 0.138(5) 0.146(5) 0.019(5) 0.022(4) -0.008(4)
C27 0.090(4) 0.117(5) 0.145(5) 0.030(4) 0.010(4) -0.011(4)
O6 0.0396(14) 0.083(2) 0.093(2) -0.0106(19) 0.0125(14) -0.0006(15)
O7 0.0412(14) 0.113(3) 0.094(2) -0.002(2) 0.0073(15) -0.0004(17)
O8 0.065(2) 0.157(5) 0.143(4) 0.037(4) 0.007(2) 0.043(3)
O9 0.126(4) 0.082(3) 0.095(3) -0.006(2) 0.010(2) 0.000(3)
O10 0.084(2) 0.090(3) 0.082(2) -0.004(2) 0.0150(18) -0.021(2)
C28 0.072(3) 0.080(3) 0.097(3) -0.024(3) 0.011(2) -0.011(3)
C29 0.056(2) 0.069(2) 0.071(2) -0.011(2) 0.0075(18) -0.0026(19)
C30 0.071(3) 0.091(3) 0.082(3) -0.011(3) 0.018(2) -0.002(3)
C31 0.081(3) 0.077(3) 0.103(4) -0.008(3) -0.001(3) 0.014(3)
C32 0.072(3) 0.076(3) 0.082(3) 0.008(3) 0.014(2) -0.019(2)
C33 0.0450(17) 0.064(2) 0.063(2) 0.0042(19) 0.0048(15) -0.0051(17)
C34 0.060(2) 0.081(3) 0.081(3) -0.001(3) -0.014(2) -0.005(2)
C35 0.062(2) 0.071(3) 0.087(3) -0.010(2) 0.006(2) -0.011(2)
C36 0.0391(14) 0.0617(18) 0.0565(16) 0.0030(15) 0.0036(13) -0.0036(14)
C37 0.0393(14) 0.0639(19) 0.0588(17) 0.0024(16) 0.0044(13) -0.0030(15)
C38 0.0436(15) 0.0647(19) 0.0602(16) -0.0013(16) 0.0050(14) -0.0031(15)
C39 0.0409(16) 0.066(2) 0.0658(18) -0.0020(16) 0.0028(14) -0.0065(15)
C40 0.0415(15) 0.0633(19) 0.0608(17) 0.0015(16) 0.0034(14) -0.0032(15)
C41 0.0406(15) 0.0679(19) 0.0647(17) -0.0010(16) 0.0047(14) -0.0058(15)
C42 0.063(2) 0.086(2) 0.083(2) -0.004(2) 0.0148(18) -0.0090(19)
C43 0.077(2) 0.089(2) 0.087(2) -0.005(2) 0.0199(19) -0.010(2)
C44 0.073(2) 0.089(2) 0.087(2) -0.013(2) 0.0240(19) -0.021(2)
C45 0.062(2) 0.093(2) 0.085(2) -0.013(2) 0.0191(18) -0.018(2)
C46 0.0538(17) 0.086(2) 0.0760(18) -0.0115(17) 0.0153(15) -0.0142(17)
C47 0.0502(16) 0.078(2) 0.0713(18) -0.0098(16) 0.0135(14) -0.0099(16)
C48 0.0447(16) 0.076(2) 0.0662(18) -0.0060(17) 0.0055(15) -0.0053(16)
C49 0.055(2) 0.098(3) 0.081(2) -0.003(2) 0.0063(19) -0.002(2)
C50 0.0502(18) 0.085(2) 0.072(2) -0.0036(19) 0.0054(16) -0.0037(18)
C51 0.061(2) 0.085(3) 0.080(2) -0.001(2) 0.0066(19) 0.000(2)
C52 0.082(3) 0.096(3) 0.096(3) 0.004(3) 0.012(3) -0.015(3)
C53 0.111(5) 0.151(6) 0.184(6) 0.039(6) 0.024(5) -0.015(5)
C54 0.121(5) 0.136(6) 0.148(6) 0.039(5) 0.009(5) -0.023(5)

loop_
_atom_type_symbol
_atom_type_description
_atom_type_scat_dispersion_real
_atom_type_scat_dispersion_imag
_atom_type_scat_source
C C 0.0181 0.0091 'International Tables Vol C Tables 4.2.6.8 and 6.1.1.4'
H H 0.0000 0.0000 'International Tables Vol C Tables 4.2.6.8 and 6.1.1.4'
O O 0.0492 0.0322 'International Tables Vol C Tables 4.2.6.8 and 6.1.1.4'

loop_
_geom_angle_atom_site_label_1
_geom_angle_atom_site_label_2
_geom_angle_atom_site_label_3
_geom_angle
_geom_angle_site_symmetry_1
_geom_angle_site_symmetry_3
_geom_angle_publ_flag
C10 O1 H1 109.5 . . ?
C22 O2 C15 121.3(4) . . ?
C24 O5 C25 117.6(5) . . ?
H1A C1 H1B 109.5 . . ?
H1A C1 H1C 109.5 . . ?
H1B C1 H1C 109.5 . . ?
C2 C1 H1A 109.5 . . ?
C2 C1 H1B 109.5 . . ?
C2 C1 H1C 109.5 . . ?
C1 C2 C3 106.0(4) . . ?
C1 C2 C9 110.8(4) . . ?
C3 C2 C9 111.2(4) . . ?
C4 C2 C1 109.5(4) . . ?
C4 C2 C3 107.1(4) . . ?
C4 C2 C9 111.9(4) . . ?
C2 C3 H3A 109.5 . . ?
C2 C3 H3B 109.5 . . ?
C2 C3 H3C 109.5 . . ?
H3A C3 H3B 109.5 . . ?
H3A C3 H3C 109.5 . . ?
H3B C3 H3C 109.5 . . ?
C2 C4 H4A 109.5 . . ?
C2 C4 H4B 109.5 . . ?
C2 C4 H4C 109.5 . . ?
H4A C4 H4B 109.5 . . ?
H4A C4 H4C 109.5 . . ?
H4B C4 H4C 109.5 . . ?
H5A C5 H5B 109.5 . . ?
H5A C5 H5C 109.5 . . ?
H5B C5 H5C 109.5 . . ?
C7 C5 H5A 109.5 . . ?
C7 C5 H5B 109.5 . . ?
C7 C5 H5C 109.5 . . ?
H6A C6 H6B 109.5 . . ?
H6A C6 H6C 109.5 . . ?
H6B C6 H6C 109.5 . . ?
C7 C6 H6A 109.5 . . ?
C7 C6 H6B 109.5 . . ?
C7 C6 H6C 109.5 . . ?
C5 C7 C6 106.9(5) . . ?
C5 C7 C8 110.1(5) . . ?
C5 C7 C11 110.6(5) . . ?
C8 C7 C6 107.8(5) . . ?
C11 C7 C6 111.2(4) . . ?
C11 C7 C8 110.2(4) . . ?
C7 C8 H8A 109.5 . . ?
C7 C8 H8B 109.5 . . ?
C7 C8 H8C 109.5 . . ?
H8A C8 H8B 109.5 . . ?
H8A C8 H8C 109.5 . . ?
H8B C8 H8C 109.5 . . ?
C10 C9 C2 122.2(3) . . ?
C14 C9 C2 121.4(4) . . ?
C14 C9 C10 116.4(4) . . ?
O1 C10 C9 122.1(3) . . ?
O1 C10 C11 115.2(4) . . ?
C9 C10 C11 122.6(3) . . ?
C10 C11 C7 121.7(4) . . ?
C12 C11 C7 121.9(4) . . ?
C12 C11 C10 116.4(4) . . ?
C11 C12 H12 118.3 . . ?
C11 C12 C13 123.4(4) . . ?
C13 C12 H12 118.3 . . ?
C12 C13 C21 121.4(4) . . ?
C14 C13 C12 118.2(4) . . ?
C14 C13 C21 120.3(4) . . ?
C9 C14 H14 118.5 . . ?
C13 C14 C9 122.9(4) . . ?
C13 C14 H14 118.5 . . ?
C16 C15 O2 116.3(5) . . ?
C16 C15 C20 123.2(6) . . ?
C20 C15 O2 120.5(5) . . ?
C15 C16 H16 120.4 . . ?
C15 C16 C17 119.3(5) . . ?
C17 C16 H16 120.4 . . ?
C16 C17 H17 120.3 . . ?
C16 C17 C18 119.4(6) . . ?
C18 C17 H17 120.3 . . ?
C17 C18 H18 120.2 . . ?
C19 C18 C17 119.6(6) . . ?
C19 C18 H18 120.2 . . ?
C18 C19 H19 118.9 . . ?
C18 C19 C20 122.1(5) . . ?
C20 C19 H19 118.9 . . ?
C15 C20 C19 116.4(5) . . ?
C15 C20 C21 119.5(5) . . ?
C19 C20 C21 124.0(4) . . ?
C13 C21 H21 107.6 . . ?
C13 C21 C23 110.6(4) . . ?
C20 C21 C13 116.2(4) . . ?
C20 C21 H21 107.6 . . ?
C20 C21 C23 106.9(4) . . ?
C23 C21 H21 107.6 . . ?
O2 C22 C23 117.0(5) . . ?
O3 C22 O2 118.6(5) . . ?
O3 C22 C23 124.4(6) . . ?
C21 C23 H23 108.4 . . ?
C22 C23 C21 111.5(4) . . ?
C22 C23 H23 108.4 . . ?
C24 C23 C21 110.1(4) . . ?
C24 C23 C22 110.1(5) . . ?
C24 C23 H23 108.4 . . ?
O4 C24 O5 123.9(6) . . ?
O4 C24 C23 123.6(5) . . ?
O5 C24 C23 112.3(5) . . ?
O5 C25 H25 109.8 . . ?
O5 C25 C27 107.8(5) . . ?
C26 C25 O5 106.5(6) . . ?
C26 C25 H25 109.8 . . ?
C26 C25 C27 113.0(7) . . ?
C27 C25 H25 109.8 . . ?
C25 C26 H26A 109.5 . . ?
C25 C26 H26B 109.5 . . ?
C25 C26 H26C 109.5 . . ?
H26A C26 H26B 109.5 . . ?
H26A C26 H26C 109.5 . . ?
H26B C26 H26C 109.5 . . ?
C25 C27 H27A 109.5 . . ?
C25 C27 H27B 109.5 . . ?
C25 C27 H27C 109.5 . . ?
H27A C27 H27B 109.5 . . ?
H27A C27 H27C 109.5 . . ?
H27B C27 H27C 109.5 . . ?
C37 O6 H6 109.5 . . ?
C49 O7 C46 121.7(4) . . ?
C51 O10 C52 118.7(5) . . ?
H28A C28 H28B 109.5 . . ?
H28A C28 H28C 109.5 . . ?
H28B C28 H28C 109.5 . . ?
C29 C28 H28A 109.5 . . ?
C29 C28 H28B 109.5 . . ?
C29 C28 H28C 109.5 . . ?
C28 C29 C30 107.0(5) . . ?
C28 C29 C31 106.3(5) . . ?
C28 C29 C38 112.2(4) . . ?
C30 C29 C31 109.7(5) . . ?
C30 C29 C38 110.1(5) . . ?
C38 C29 C31 111.4(4) . . ?
C29 C30 H30A 109.5 . . ?
C29 C30 H30B 109.5 . . ?
C29 C30 H30C 109.5 . . ?
H30A C30 H30B 109.5 . . ?
H30A C30 H30C 109.5 . . ?
H30B C30 H30C 109.5 . . ?
C29 C31 H31A 109.5 . . ?
C29 C31 H31B 109.5 . . ?
C29 C31 H31C 109.5 . . ?
H31A C31 H31B 109.5 . . ?
H31A C31 H31C 109.5 . . ?
H31B C31 H31C 109.5 . . ?
H32A C32 H32B 109.5 . . ?
H32A C32 H32C 109.5 . . ?
H32B C32 H32C 109.5 . . ?
C33 C32 H32A 109.5 . . ?
C33 C32 H32B 109.5 . . ?
C33 C32 H32C 109.5 . . ?
C32 C33 C34 110.6(4) . . ?
C32 C33 C36 109.7(4) . . ?
C34 C33 C36 111.4(4) . . ?
C35 C33 C32 107.7(4) . . ?
C35 C33 C34 106.1(4) . . ?
C35 C33 C36 111.2(3) . . ?
C33 C34 H34A 109.5 . . ?
C33 C34 H34B 109.5 . . ?
C33 C34 H34C 109.5 . . ?
H34A C34 H34B 109.5 . . ?
H34A C34 H34C 109.5 . . ?
H34B C34 H34C 109.5 . . ?
C33 C35 H35A 109.5 . . ?
C33 C35 H35B 109.5 . . ?
C33 C35 H35C 109.5 . . ?
H35A C35 H35B 109.5 . . ?
H35A C35 H35C 109.5 . . ?
H35B C35 H35C 109.5 . . ?
C37 C36 C33 122.7(3) . . ?
C40 C36 C33 120.0(4) . . ?
C40 C36 C37 117.3(4) . . ?
O6 C37 C36 121.4(4) . . ?
O6 C37 C38 116.2(4) . . ?
C38 C37 C36 122.3(3) . . ?
C37 C38 C29 122.4(4) . . ?
C39 C38 C29 120.4(4) . . ?
C39 C38 C37 117.2(4) . . ?
C38 C39 H39 119.0 . . ?
C38 C39 C41 122.0(4) . . ?
C41 C39 H39 119.0 . . ?
C36 C40 H40 118.6 . . ?
C41 C40 C36 122.8(4) . . ?
C41 C40 H40 118.6 . . ?
C39 C41 C48 122.0(4) . . ?
C40 C41 C39 118.4(4) . . ?
C40 C41 C48 119.6(4) . . ?
C43 C42 H42 119.6 . . ?
C43 C42 C47 120.7(5) . . ?
C47 C42 H42 119.6 . . ?
C42 C43 H43 120.5 . . ?
C42 C43 C44 119.0(6) . . ?
C44 C43 H43 120.5 . . ?
C43 C44 H44 118.9 . . ?
C45 C44 C43 122.1(6) . . ?
C45 C44 H44 118.9 . . ?
C44 C45 H45 121.0 . . ?
C44 C45 C46 118.0(5) . . ?
C46 C45 H45 121.0 . . ?
C45 C46 O7 115.3(4) . . ?
C47 C46 O7 121.9(5) . . ?
C47 C46 C45 122.7(6) . . ?
C42 C47 C48 124.5(4) . . ?
C46 C47 C42 117.3(5) . . ?
C46 C47 C48 118.2(5) . . ?
C41 C48 H48 107.1 . . ?
C41 C48 C50 110.5(4) . . ?
C47 C48 C41 116.5(4) . . ?
C47 C48 H48 107.1 . . ?
C47 C48 C50 108.0(4) . . ?
C50 C48 H48 107.1 . . ?
O7 C49 C50 115.5(5) . . ?
O8 C49 O7 117.7(5) . . ?
O8 C49 C50 126.7(6) . . ?
C48 C50 H50 109.3 . . ?
C49 C50 C48 111.0(4) . . ?
C49 C50 H50 109.3 . . ?
C49 C50 C51 107.9(5) . . ?
C51 C50 C48 109.9(4) . . ?
C51 C50 H50 109.3 . . ?
O9 C51 O10 124.6(6) . . ?
O9 C51 C50 123.8(5) . . ?
O10 C51 C50 111.6(5) . . ?
O10 C52 H52 110.1 . . ?
O10 C52 C53 107.2(7) . . ?
O10 C52 C54 108.4(6) . . ?
C53 C52 H52 110.1 . . ?
C53 C52 C54 111.0(8) . . ?
C54 C52 H52 110.1 . . ?
C52 C53 H53A 109.5 . . ?
C52 C53 H53B 109.5 . . ?
C52 C53 H53C 109.5 . . ?
H53A C53 H53B 109.5 . . ?
H53A C53 H53C 109.5 . . ?
H53B C53 H53C 109.5 . . ?
C52 C54 H54A 109.5 . . ?
C52 C54 H54B 109.5 . . ?
C52 C54 H54C 109.5 . . ?
H54A C54 H54B 109.5 . . ?
H54A C54 H54C 109.5 . . ?
H54B C54 H54C 109.5 . . ?

loop_
_geom_bond_atom_site_label_1
_geom_bond_atom_site_label_2
_geom_bond_distance
_geom_bond_site_symmetry_2
_geom_bond_publ_flag
O1 H1 0.8200 . ?
O1 C10 1.379(5) . ?
O2 C15 1.420(8) . ?
O2 C22 1.338(8) . ?
O3 C22 1.199(8) . ?
O4 C24 1.218(7) . ?
O5 C24 1.336(7) . ?
O5 C25 1.470(7) . ?
C1 H1A 0.9600 . ?
C1 H1B 0.9600 . ?
C1 H1C 0.9600 . ?
C1 C2 1.531(7) . ?
C2 C3 1.535(7) . ?
C2 C4 1.529(7) . ?
C2 C9 1.538(6) . ?
C3 H3A 0.9600 . ?
C3 H3B 0.9600 . ?
C3 H3C 0.9600 . ?
C4 H4A 0.9600 . ?
C4 H4B 0.9600 . ?
C4 H4C 0.9600 . ?
C5 H5A 0.9600 . ?
C5 H5B 0.9600 . ?
C5 H5C 0.9600 . ?
C5 C7 1.532(8) . ?
C6 H6A 0.9600 . ?
C6 H6B 0.9600 . ?
C6 H6C 0.9600 . ?
C6 C7 1.533(8) . ?
C7 C8 1.538(8) . ?
C7 C11 1.535(6) . ?
C8 H8A 0.9600 . ?
C8 H8B 0.9600 . ?
C8 H8C 0.9600 . ?
C9 C10 1.412(6) . ?
C9 C14 1.396(6) . ?
C10 C11 1.413(6) . ?
C11 C12 1.383(6) . ?
C12 H12 0.9300 . ?
C12 C13 1.385(6) . ?
C13 C14 1.377(6) . ?
C13 C21 1.515(6) . ?
C14 H14 0.9300 . ?
C15 C16 1.370(9) . ?
C15 C20 1.385(7) . ?
C16 H16 0.9300 . ?
C16 C17 1.382(10) . ?
C17 H17 0.9300 . ?
C17 C18 1.397(9) . ?
C18 H18 0.9300 . ?
C18 C19 1.375(9) . ?
C19 H19 0.9300 . ?
C19 C20 1.391(8) . ?
C20 C21 1.511(8) . ?
C21 H21 0.9800 . ?
C21 C23 1.550(7) . ?
C22 C23 1.512(7) . ?
C23 H23 0.9800 . ?
C23 C24 1.493(8) . ?
C25 H25 0.9800 . ?
C25 C26 1.468(10) . ?
C25 C27 1.484(10) . ?
C26 H26A 0.9600 . ?
C26 H26B 0.9600 . ?
C26 H26C 0.9600 . ?
C27 H27A 0.9600 . ?
C27 H27B 0.9600 . ?
C27 H27C 0.9600 . ?
O6 H6 0.8200 . ?
O6 C37 1.378(5) . ?
O7 C46 1.403(7) . ?
O7 C49 1.372(8) . ?
O8 C49 1.179(8) . ?
O9 C51 1.200(8) . ?
O10 C51 1.327(7) . ?
O10 C52 1.457(8) . ?
C28 H28A 0.9600 . ?
C28 H28B 0.9600 . ?
C28 H28C 0.9600 . ?
C28 C29 1.529(7) . ?
C29 C30 1.533(8) . ?
C29 C31 1.547(8) . ?
C29 C38 1.548(7) . ?
C30 H30A 0.9600 . ?
C30 H30B 0.9600 . ?
C30 H30C 0.9600 . ?
C31 H31A 0.9600 . ?
C31 H31B 0.9600 . ?
C31 H31C 0.9600 . ?
C32 H32A 0.9600 . ?
C32 H32B 0.9600 . ?
C32 H32C 0.9600 . ?
C32 C33 1.540(7) . ?
C33 C34 1.541(6) . ?
C33 C35 1.534(7) . ?
C33 C36 1.557(6) . ?
C34 H34A 0.9600 . ?
C34 H34B 0.9600 . ?
C34 H34C 0.9600 . ?
C35 H35A 0.9600 . ?
C35 H35B 0.9600 . ?
C35 H35C 0.9600 . ?
C36 C37 1.410(6) . ?
C36 C40 1.386(5) . ?
C37 C38 1.409(6) . ?
C38 C39 1.394(6) . ?
C39 H39 0.9300 . ?
C39 C41 1.405(7) . ?
C40 H40 0.9300 . ?
C40 C41 1.381(6) . ?
C41 C48 1.516(6) . ?
C42 H42 0.9300 . ?
C42 C43 1.378(8) . ?
C42 C47 1.386(8) . ?
C43 H43 0.9300 . ?
C43 C44 1.396(9) . ?
C44 H44 0.9300 . ?
C44 C45 1.329(9) . ?
C45 H45 0.9300 . ?
C45 C46 1.390(8) . ?
C46 C47 1.383(6) . ?
C47 C48 1.508(7) . ?
C48 H48 0.9800 . ?
C48 C50 1.552(7) . ?
C49 C50 1.514(7) . ?
C50 H50 0.9800 . ?
C50 C51 1.519(8) . ?
C52 H52 0.9800 . ?
C52 C53 1.470(12) . ?
C52 C54 1.478(12) . ?
C53 H53A 0.9600 . ?
C53 H53B 0.9600 . ?
C53 H53C 0.9600 . ?
C54 H54A 0.9600 . ?
C54 H54B 0.9600 . ?
C54 H54C 0.9600 . ?

loop_
_geom_torsion_atom_site_label_1
_geom_torsion_atom_site_label_2
_geom_torsion_atom_site_label_3
_geom_torsion_atom_site_label_4
_geom_torsion
_geom_torsion_site_symmetry_1
_geom_torsion_site_symmetry_2
_geom_torsion_site_symmetry_3
_geom_torsion_site_symmetry_4
_geom_torsion_publ_flag
O1 C10 C11 C7 1.1(6) . . . . ?
O1 C10 C11 C12 -178.2(4) . . . . ?
O2 C15 C16 C17 176.1(5) . . . . ?
O2 C15 C20 C19 -175.0(5) . . . . ?
O2 C15 C20 C21 2.4(7) . . . . ?
O2 C22 C23 C21 41.4(7) . . . . ?
O2 C22 C23 C24 163.9(5) . . . . ?
O3 C22 C23 C21 -140.2(7) . . . . ?
O3 C22 C23 C24 -17.7(9) . . . . ?
C1 C2 C9 C10 -60.1(6) . . . . ?
C1 C2 C9 C14 120.7(5) . . . . ?
C2 C9 C10 O1 -1.4(6) . . . . ?
C2 C9 C10 C11 178.0(4) . . . . ?
C2 C9 C14 C13 -179.0(4) . . . . ?
C3 C2 C9 C10 -177.8(4) . . . . ?
C3 C2 C9 C14 3.0(6) . . . . ?
C4 C2 C9 C10 62.5(5) . . . . ?
C4 C2 C9 C14 -116.7(5) . . . . ?
C5 C7 C11 C10 61.1(6) . . . . ?
C5 C7 C11 C12 -119.7(5) . . . . ?
C6 C7 C11 C10 179.7(5) . . . . ?
C6 C7 C11 C12 -1.1(7) . . . . ?
C7 C11 C12 C13 179.8(5) . . . . ?
C8 C7 C11 C10 -60.8(6) . . . . ?
C8 C7 C11 C12 118.3(5) . . . . ?
C9 C10 C11 C7 -178.4(4) . . . . ?
C9 C10 C11 C12 2.4(6) . . . . ?
C10 C9 C14 C13 1.7(6) . . . . ?
C10 C11 C12 C13 -0.9(7) . . . . ?
C11 C12 C13 C14 0.0(7) . . . . ?
C11 C12 C13 C21 -177.2(4) . . . . ?
C12 C13 C14 C9 -0.4(7) . . . . ?
C12 C13 C21 C20 -52.3(6) . . . . ?
C12 C13 C21 C23 69.8(6) . . . . ?
C13 C21 C23 C22 179.2(5) . . . . ?
C13 C21 C23 C24 56.8(6) . . . . ?
C14 C9 C10 O1 177.8(4) . . . . ?
C14 C9 C10 C11 -2.8(6) . . . . ?
C14 C13 C21 C20 130.5(5) . . . . ?
C14 C13 C21 C23 -107.4(5) . . . . ?
C15 O2 C22 O3 177.6(6) . . . . ?
C15 O2 C22 C23 -3.9(8) . . . . ?
C15 C16 C17 C18 -0.8(9) . . . . ?
C15 C20 C21 C13 157.2(4) . . . . ?
C15 C20 C21 C23 33.1(6) . . . . ?
C16 C15 C20 C19 1.6(8) . . . . ?
C16 C15 C20 C21 179.0(5) . . . . ?
C16 C17 C18 C19 1.2(9) . . . . ?
C17 C18 C19 C20 -0.2(9) . . . . ?
C18 C19 C20 C15 -1.2(8) . . . . ?
C18 C19 C20 C21 -178.5(5) . . . . ?
C19 C20 C21 C13 -25.6(7) . . . . ?
C19 C20 C21 C23 -149.7(5) . . . . ?
C20 C15 C16 C17 -0.6(9) . . . . ?
C20 C21 C23 C22 -53.3(6) . . . . ?
C20 C21 C23 C24 -175.8(4) . . . . ?
C21 C13 C14 C9 176.8(4) . . . . ?
C21 C23 C24 O4 55.1(7) . . . . ?
C21 C23 C24 O5 -120.3(5) . . . . ?
C22 O2 C15 C16 163.4(6) . . . . ?
C22 O2 C15 C20 -19.8(8) . . . . ?
C22 C23 C24 O4 -68.1(7) . . . . ?
C22 C23 C24 O5 116.4(5) . . . . ?
C24 O5 C25 C26 -126.7(6) . . . . ?
C24 O5 C25 C27 111.8(7) . . . . ?
C25 O5 C24 O4 -5.9(8) . . . . ?
C25 O5 C24 C23 169.5(4) . . . . ?
O6 C37 C38 C29 2.0(6) . . . . ?
O6 C37 C38 C39 -179.4(4) . . . . ?
O7 C46 C47 C42 177.1(5) . . . . ?
O7 C46 C47 C48 0.0(7) . . . . ?
O7 C49 C50 C48 -42.6(7) . . . . ?
O7 C49 C50 C51 -163.2(5) . . . . ?
O8 C49 C50 C48 140.9(7) . . . . ?
O8 C49 C50 C51 20.4(9) . . . . ?
C28 C29 C38 C37 179.0(5) . . . . ?
C28 C29 C38 C39 0.4(7) . . . . ?
C29 C38 C39 C41 177.6(4) . . . . ?
C30 C29 C38 C37 -62.0(5) . . . . ?
C30 C29 C38 C39 119.4(5) . . . . ?
C31 C29 C38 C37 59.9(6) . . . . ?
C31 C29 C38 C39 -118.7(5) . . . . ?
C32 C33 C36 C37 65.4(5) . . . . ?
C32 C33 C36 C40 -115.6(5) . . . . ?
C33 C36 C37 O6 0.0(6) . . . . ?
C33 C36 C37 C38 -179.7(4) . . . . ?
C33 C36 C40 C41 178.5(4) . . . . ?
C34 C33 C36 C37 -57.4(5) . . . . ?
C34 C33 C36 C40 121.5(5) . . . . ?
C35 C33 C36 C37 -175.5(4) . . . . ?
C35 C33 C36 C40 3.4(6) . . . . ?
C36 C37 C38 C29 -178.2(4) . . . . ?
C36 C37 C38 C39 0.4(6) . . . . ?
C36 C40 C41 C39 2.0(7) . . . . ?
C36 C40 C41 C48 -177.8(4) . . . . ?
C37 C36 C40 C41 -2.5(6) . . . . ?
C37 C38 C39 C41 -1.0(7) . . . . ?
C38 C39 C41 C40 -0.1(7) . . . . ?
C38 C39 C41 C48 179.7(4) . . . . ?
C39 C41 C48 C47 49.5(6) . . . . ?
C39 C41 C48 C50 -74.2(6) . . . . ?
C40 C36 C37 O6 -178.9(4) . . . . ?
C40 C36 C37 C38 1.3(6) . . . . ?
C40 C41 C48 C47 -130.7(5) . . . . ?
C40 C41 C48 C50 105.6(5) . . . . ?
C41 C48 C50 C49 -176.9(5) . . . . ?
C41 C48 C50 C51 -57.5(6) . . . . ?
C42 C43 C44 C45 1.6(9) . . . . ?
C42 C47 C48 C41 23.5(7) . . . . ?
C42 C47 C48 C50 148.5(5) . . . . ?
C43 C42 C47 C46 1.4(8) . . . . ?
C43 C42 C47 C48 178.3(5) . . . . ?
C43 C44 C45 C46 -1.2(9) . . . . ?
C44 C45 C46 O7 -177.4(5) . . . . ?
C44 C45 C46 C47 0.9(8) . . . . ?
C45 C46 C47 C42 -1.1(8) . . . . ?
C45 C46 C47 C48 -178.2(5) . . . . ?
C46 O7 C49 O8 -176.2(6) . . . . ?
C46 O7 C49 C50 7.0(7) . . . . ?
C46 C47 C48 C41 -159.6(4) . . . . ?
C46 C47 C48 C50 -34.6(6) . . . . ?
C47 C42 C43 C44 -1.7(9) . . . . ?
C47 C48 C50 C49 54.7(6) . . . . ?
C47 C48 C50 C51 174.0(4) . . . . ?
C48 C50 C51 O9 -51.8(7) . . . . ?
C48 C50 C51 O10 126.5(5) . . . . ?
C49 O7 C46 C45 -165.5(5) . . . . ?
C49 O7 C46 C47 16.2(8) . . . . ?
C49 C50 C51 O9 69.4(7) . . . . ?
C49 C50 C51 O10 -112.3(5) . . . . ?
C51 O10 C52 C53 110.5(8) . . . . ?
C51 O10 C52 C54 -129.6(7) . . . . ?
C52 O10 C51 O9 5.4(9) . . . . ?
C52 O10 C51 C50 -172.9(4) . . . . ?

loop_
_twin_individual_id
_twin_individual_mass_fraction_refined
1 0.7(4)
2 0.3(4)
